data_9003495
loop_
_publ_author_name
'Bindi, L.'
'Spry, P. G.'
'Cipriani, C.'

_publ_section_title
;
 Empressite, AgTe, from the Empress-Josephine Mine, Colorado, USA:
 Composition, physical properties, and determination of the crystal structure
;
_journal_name_full 'American Mineralogist'
_journal_page_first 1043
_journal_page_last 1047
_journal_volume 89
_journal_year 2004
_chemical_formula_sum 'Ag Te'
_chemical_name_mineral Empressite
_space_group_IT_number 62
_symmetry_space_group_name_Hall '-P 2bc 2a'
_symmetry_space_group_name_H-M 'P m n b'
_cell_angle_alpha 90
_cell_angle_beta 90
_cell_angle_gamma 90
_cell_length_a 8.882
_cell_length_b 20.100
_cell_length_c 4.614
_cell_formula_units_Z 16
_cell_volume 823.729
_database_code_amcsd 0003585
_exptl_crystal_density_diffrn 7.595
_cod_database_code 9003495

loop_
_space_group_symop_operation_xyz
x,y,z
1/2-x,y,z
1/2+x,-y,-z
1/2+x,1/2-y,1/2+z
1/2-x,1/2+y,1/2-z
x,1/2+y,1/2-z
-x,1/2-y,1/2+z
-x,-y,-z

loop_
_atom_site_aniso_label
_atom_site_aniso_U_11
_atom_site_aniso_U_22
_atom_site_aniso_U_33
_atom_site_aniso_U_12
_atom_site_aniso_U_13
_atom_site_aniso_U_23
Ag1 0.04340 0.03300 0.02930 0.00000 0.00000 0.00690
Ag2 0.03170 0.03210 0.03370 0.00000 0.00000 0.00730
Ag3 0.04270 0.05170 0.05990 0.02240 -0.02330 -0.03360
Te1 0.01400 0.01680 0.01870 0.00040 0.00190 0.00030
Te2 0.01640 0.01520 0.01720 0.00000 0.00000 -0.00120
Te3 0.01490 0.01580 0.02140 0.00000 0.00000 0.00050

loop_
_atom_site_label
_atom_site_fract_x
_atom_site_fract_y
_atom_site_fract_z
_atom_site_U_iso_or_equiv
Ag1 0.75000 0.05130 0.16690 0.03520
Ag2 0.25000 0.15582 0.74330 0.03250
Ag3 0.52010 0.06565 0.64990 0.05140
Te1 0.52280 0.15783 0.09990 0.01650
Te2 0.25000 0.26324 0.35100 0.01630
Te3 0.25000 0.03365 0.34170 0.01740

loop_
_cod_related_entry_id
_cod_related_entry_database
_cod_related_entry_code
1 AMCSD 0003585
